data_2204160
loop_
_publ_author_name
'Jin Long-Fei'
'Xiao Feng-Ping'
'Wang Cheng-Gang'

_publ_section_title
;
 Methyl 3,5-dinitrosalicylate
;
_journal_issue 9
_journal_name_full 'Acta Crystallographica Section E'
_journal_page_first o1593
_journal_page_last o1594
_journal_paper_doi 10.1107/S1600536804020331
_journal_volume 60
_journal_year 2004
_chemical_formula_iupac 'C8 H6 N2 O7'
_chemical_formula_moiety 'C8 H6 N2 O7'
_chemical_formula_sum 'C8 H6 N2 O7'
_chemical_formula_weight 242.16
_chemical_name_systematic
;
Methyl 3,5-dinitrosalicylate
;
_space_group_IT_number 14
_symmetry_cell_setting monoclinic
_symmetry_space_group_name_Hall '-P 2ybc'
_symmetry_space_group_name_H-M 'P 1 21/c 1'
_atom_sites_solution_hydrogens geom
_atom_sites_solution_primary direct
_atom_sites_solution_secondary difmap
_cell_angle_alpha 90.00
_cell_angle_beta 96.929(4)
_cell_angle_gamma 90.00
_cell_formula_units_Z 4
_cell_length_a 8.459(2)
_cell_length_b 16.942(5)
_cell_length_c 6.6832(18)
_cell_measurement_reflns_used 1976
_cell_measurement_temperature 293(2)
_cell_measurement_theta_max 28.23
_cell_measurement_theta_min 2.40
_cell_volume 950.8(4)
_computing_cell_refinement SMART
_computing_data_collection 'SMART (Bruker, 2001)'
_computing_data_reduction 'SAINT-Plus (Bruker, 2001)'
_computing_molecular_graphics 'SHELXTL (Bruker, 2001)'
_computing_publication_material SHELXTL
_computing_structure_refinement 'SHELXL97 (Sheldrick, 1997)'
_computing_structure_solution 'SHELXS97 (Sheldrick, 1997)'
_diffrn_ambient_temperature 293(2)
_diffrn_measured_fraction_theta_full 0.998
_diffrn_measured_fraction_theta_max 0.998
_diffrn_measurement_device_type 'Bruker SMART CCD area-detector'
_diffrn_measurement_method '\f and \w'
_diffrn_radiation_monochromator graphite
_diffrn_radiation_source 'fine-focus sealed tube'
_diffrn_radiation_type MoK\a
_diffrn_radiation_wavelength 0.71073
_diffrn_reflns_av_R_equivalents 0.0276
_diffrn_reflns_av_sigmaI/netI 0.0351
_diffrn_reflns_limit_h_max 7
_diffrn_reflns_limit_h_min -10
_diffrn_reflns_limit_k_max 19
_diffrn_reflns_limit_k_min -20
_diffrn_reflns_limit_l_max 8
_diffrn_reflns_limit_l_min -7
_diffrn_reflns_number 4905
_diffrn_reflns_theta_full 26.00
_diffrn_reflns_theta_max 26.00
_diffrn_reflns_theta_min 2.40
_exptl_absorpt_coefficient_mu 0.152
_exptl_absorpt_correction_type none
_exptl_crystal_colour colorless
_exptl_crystal_density_diffrn 1.692
_exptl_crystal_density_method 'not measured'
_exptl_crystal_description column
_exptl_crystal_F_000 496
_exptl_crystal_size_max 0.38
_exptl_crystal_size_mid 0.22
_exptl_crystal_size_min 0.10
_refine_diff_density_max 0.224
_refine_diff_density_min -0.295
_refine_ls_extinction_method none
_refine_ls_goodness_of_fit_ref 1.062
_refine_ls_hydrogen_treatment mixed
_refine_ls_matrix_type full
_refine_ls_number_parameters 156
_refine_ls_number_reflns 1869
_refine_ls_number_restraints 0
_refine_ls_restrained_S_all 1.062
_refine_ls_R_factor_all 0.0643
_refine_ls_R_factor_gt 0.0514
_refine_ls_shift/su_max 0.018
_refine_ls_shift/su_mean 0.000
_refine_ls_structure_factor_coef Fsqd
_refine_ls_weighting_details 'calc w = 1/[\s^2^(Fo^2^)+(0.0628P)^2^+0.421P] where P = (Fo^2^+2Fc^2^)/3'
_refine_ls_weighting_scheme calc
_refine_ls_wR_factor_gt 0.1256
_refine_ls_wR_factor_ref 0.1329
_reflns_number_gt 1520
_reflns_number_total 1869
_reflns_threshold_expression I>2\s(I)
_cod_data_source_file cv6358.cif
_cod_data_source_block I
_cod_original_sg_symbol_H-M 'P 21/c'
_cod_database_code 2204160
_cod_database_fobs_code 2204160

loop_
_symmetry_equiv_pos_as_xyz
'x, y, z'
'-x, y+1/2, -z+1/2'
'-x, -y, -z'
'x, -y-1/2, z-1/2'

loop_
_atom_site_label
_atom_site_fract_x
_atom_site_fract_y
_atom_site_fract_z
_atom_site_U_iso_or_equiv
_atom_site_adp_type
_atom_site_calc_flag
_atom_site_refinement_flags
_atom_site_occupancy
_atom_site_type_symbol
C1 0.6300(2) 0.56515(12) 0.2291(3) 0.0335(5) Uani d . 1 C
C2 0.4663(2) 0.57121(12) 0.2540(3) 0.0342(5) Uani d . 1 C
C3 0.4019(2) 0.64721(12) 0.2561(3) 0.0350(5) Uani d . 1 C
C4 0.4883(3) 0.71403(12) 0.2309(3) 0.0348(5) Uani d . 1 C
H4 0.4428 0.7639 0.2355 0.042 Uiso calc R 1 H
C5 0.6457(2) 0.70485(11) 0.1984(3) 0.0337(5) Uani d . 1 C
C6 0.7172(2) 0.63215(12) 0.1990(3) 0.0339(5) Uani d . 1 C
H6 0.8238 0.6280 0.1793 0.041 Uiso calc R 1 H
C7 0.7065(3) 0.48605(12) 0.2435(3) 0.0387(5) Uani d . 1 C
C8 0.9540(3) 0.41851(15) 0.2634(5) 0.0600(7) Uani d . 1 C
H8A 0.9533 0.3991 0.3982 0.090 Uiso calc R 1 H
H8B 1.0615 0.4292 0.2396 0.090 Uiso calc R 1 H
H8C 0.9086 0.3796 0.1691 0.090 Uiso calc R 1 H
N1 0.2350(2) 0.65921(12) 0.2927(3) 0.0441(5) Uani d . 1 N
N2 0.7398(2) 0.77534(10) 0.1682(3) 0.0386(5) Uani d . 1 N
O1 0.86066(18) 0.49074(9) 0.2382(3) 0.0523(5) Uani d . 1 O
O2 0.6342(2) 0.42520(9) 0.2604(3) 0.0532(5) Uani d . 1 O
O3 0.37768(18) 0.50811(9) 0.2800(3) 0.0486(5) Uani d . 1 O
H3 0.4314 0.4681 0.2735 0.073 Uiso calc R 1 H
O4 0.13718(19) 0.61036(11) 0.2276(3) 0.0669(6) Uani d . 1 O
O5 0.2055(2) 0.71811(11) 0.3858(3) 0.0620(5) Uani d . 1 O
O6 0.6845(2) 0.83945(9) 0.2036(3) 0.0556(5) Uani d . 1 O
O7 0.86876(19) 0.76610(10) 0.1071(3) 0.0522(5) Uani d . 1 O

loop_
_atom_site_aniso_label
_atom_site_aniso_U_11
_atom_site_aniso_U_22
_atom_site_aniso_U_33
_atom_site_aniso_U_12
_atom_site_aniso_U_13
_atom_site_aniso_U_23
C1 0.0306(11) 0.0318(11) 0.0381(11) 0.0013(8) 0.0036(8) -0.0009(9)
C2 0.0315(11) 0.0322(11) 0.0385(11) -0.0041(9) 0.0019(9) -0.0005(9)
C3 0.0245(10) 0.0405(12) 0.0399(12) 0.0006(8) 0.0030(8) 0.0017(9)
C4 0.0320(11) 0.0312(10) 0.0408(12) 0.0035(8) 0.0025(9) 0.0014(9)
C5 0.0314(11) 0.0313(11) 0.0384(12) -0.0031(8) 0.0038(9) 0.0035(8)
C6 0.0266(10) 0.0381(11) 0.0374(11) -0.0012(9) 0.0055(8) 0.0001(9)
C7 0.0366(12) 0.0339(11) 0.0453(13) 0.0010(9) 0.0045(10) -0.0013(9)
C8 0.0490(15) 0.0469(14) 0.085(2) 0.0199(12) 0.0111(14) 0.0031(13)
N1 0.0277(9) 0.0438(10) 0.0611(13) 0.0015(9) 0.0061(9) 0.0058(10)
N2 0.0345(10) 0.0345(10) 0.0462(11) -0.0042(8) 0.0026(8) 0.0052(8)
O1 0.0349(9) 0.0365(9) 0.0869(14) 0.0074(7) 0.0122(8) 0.0035(8)
O2 0.0454(10) 0.0295(8) 0.0853(13) -0.0011(7) 0.0104(9) 0.0012(8)
O3 0.0363(9) 0.0335(8) 0.0768(12) -0.0068(7) 0.0108(8) 0.0013(8)
O4 0.0288(9) 0.0618(12) 0.1093(17) -0.0087(8) 0.0049(9) -0.0077(11)
O5 0.0428(10) 0.0572(11) 0.0889(15) 0.0094(8) 0.0207(10) -0.0111(10)
O6 0.0519(11) 0.0284(8) 0.0882(14) 0.0000(8) 0.0155(9) 0.0011(8)
O7 0.0366(9) 0.0460(9) 0.0765(13) -0.0072(7) 0.0175(8) 0.0071(8)

loop_
_atom_type_symbol
_atom_type_description
_atom_type_scat_dispersion_real
_atom_type_scat_dispersion_imag
_atom_type_scat_source
C C 0.0033 0.0016 'International Tables Vol C Tables 4.2.6.8 and 6.1.1.4'
H H 0.0000 0.0000 'International Tables Vol C Tables 4.2.6.8 and 6.1.1.4'
N N 0.0061 0.0033 'International Tables Vol C Tables 4.2.6.8 and 6.1.1.4'
O O 0.0106 0.0060 'International Tables Vol C Tables 4.2.6.8 and 6.1.1.4'

loop_
_geom_angle_atom_site_label_1
_geom_angle_atom_site_label_2
_geom_angle_atom_site_label_3
_geom_angle
_geom_angle_publ_flag
C6 C1 C2 120.22(18) ?
C6 C1 C7 120.98(18) ?
C2 C1 C7 118.76(18) ?
O3 C2 C3 120.83(18) ?
O3 C2 C1 122.08(18) yes
C3 C2 C1 117.06(18) ?
C4 C3 C2 123.04(19) ?
C4 C3 N1 116.25(18) ?
C2 C3 N1 120.68(18) ?
C3 C4 C5 117.70(19) ?
C3 C4 H4 121.1 ?
C5 C4 H4 121.1 ?
C6 C5 C4 122.17(18) ?
C6 C5 N2 119.13(18) ?
C4 C5 N2 118.68(18) ?
C5 C6 C1 119.71(19) ?
C5 C6 H6 120.1 ?
C1 C6 H6 120.1 ?
O2 C7 O1 124.7(2) yes
O2 C7 C1 123.6(2) ?
O1 C7 C1 111.72(18) yes
O1 C8 H8A 109.5 ?
O1 C8 H8B 109.5 ?
H8A C8 H8B 109.5 ?
O1 C8 H8C 109.5 ?
H8A C8 H8C 109.5 ?
H8B C8 H8C 109.5 ?
O4 N1 O5 124.68(19) ?
O4 N1 C3 118.13(19) ?
O5 N1 C3 117.20(18) ?
O6 N2 O7 124.03(18) ?
O6 N2 C5 118.27(18) ?
O7 N2 C5 117.70(17) ?
C7 O1 C8 118.25(18) yes
C2 O3 H3 109.5 ?

loop_
_geom_bond_atom_site_label_1
_geom_bond_atom_site_label_2
_geom_bond_distance
_geom_bond_publ_flag
C1 C6 1.381(3) ?
C1 C2 1.419(3) ?
C1 C7 1.486(3) yes
C2 O3 1.329(2) yes
C2 C3 1.399(3) ?
C3 C4 1.369(3) ?
C3 N1 1.475(3) ?
C4 C5 1.384(3) ?
C4 H4 0.9300 ?
C5 C6 1.372(3) ?
C5 N2 1.463(3) yes
C6 H6 0.9300 ?
C7 O2 1.211(3) yes
C7 O1 1.312(3) yes
C8 O1 1.455(3) yes
C8 H8A 0.9600 ?
C8 H8B 0.9600 ?
C8 H8C 0.9600 ?
N1 O4 1.214(3) ?
N1 O5 1.218(2) ?
N2 O6 1.217(2) yes
N2 O7 1.220(2) yes
O3 H3 0.8200 ?

loop_
_geom_hbond_atom_site_label_D
_geom_hbond_atom_site_label_H
_geom_hbond_atom_site_label_A
_geom_hbond_site_symmetry_A
_geom_hbond_distance_DH
_geom_hbond_distance_HA
_geom_hbond_distance_DA
_geom_hbond_angle_DHA
_geom_hbond_publ_flag
O3 H3 O6 2_645 0.82 2.40 2.910(2) 121 yes
O3 H3 O2 . 0.82 1.88 2.602(2) 147 yes

loop_
_geom_torsion_atom_site_label_1
_geom_torsion_atom_site_label_2
_geom_torsion_atom_site_label_3
_geom_torsion_atom_site_label_4
_geom_torsion
_geom_torsion_publ_flag
C6 C1 C2 O3 178.9(2) ?
C7 C1 C2 O3 -3.4(3) ?
C6 C1 C2 C3 -2.9(3) ?
C7 C1 C2 C3 174.82(19) ?
O3 C2 C3 C4 179.7(2) ?
C1 C2 C3 C4 1.5(3) ?
O3 C2 C3 N1 1.6(3) ?
C1 C2 C3 N1 -176.57(18) ?
C2 C3 C4 C5 1.2(3) ?
N1 C3 C4 C5 179.35(18) ?
C3 C4 C5 C6 -2.6(3) ?
C3 C4 C5 N2 179.14(19) ?
C4 C5 C6 C1 1.3(3) ?
N2 C5 C6 C1 179.48(19) ?
C2 C1 C6 C5 1.6(3) ?
C7 C1 C6 C5 -176.1(2) ?
C6 C1 C7 O2 -176.5(2) ?
C2 C1 C7 O2 5.8(3) ?
C6 C1 C7 O1 4.3(3) ?
C2 C1 C7 O1 -173.42(19) ?
C4 C3 N1 O4 146.9(2) ?
C2 C3 N1 O4 -34.9(3) yes
C4 C3 N1 O5 -32.7(3) ?
C2 C3 N1 O5 145.5(2) yes
C6 C5 N2 O6 -167.0(2) yes
C4 C5 N2 O6 11.2(3) ?
C6 C5 N2 O7 13.6(3) yes
C4 C5 N2 O7 -168.1(2) ?
O2 C7 O1 C8 -3.0(4) yes
C1 C7 O1 C8 176.2(2) yes

loop_
_cod_related_entry_id
_cod_related_entry_database
_cod_related_entry_code
1 ChemSpider 81036
